data_7000047
loop_
_publ_author_name
'Graham, Leigh A.'
'Fout, Alison R.'
'Kuehne, Karl R.'
'White, Jennifer L.'
'Mookherji, Bhaskar'
'Marks, Fred M.'
'Yap, Glenn P. A.'
'Zakharov, Lev N.'
'Rheingold, Arnold L.'
'Rabinovich, Daniel'

_publ_section_title
;
 Manganese(I) poly(mercaptoimidazolyl)borate complexes: spectroscopic
 and structural characterization of Mn...H-B interactions in solution
 and in the solid state.
;
_journal_issue 1
_journal_name_full 'Dalton transactions (Cambridge, England : 2003)'
_journal_page_first 171
_journal_page_last 180
_journal_paper_doi 10.1039/b412280a
_journal_year 2005
_chemical_formula_sum 'C35 H32 B Mn N4 O3 S2'
_chemical_formula_weight 686.52
_chemical_name_systematic
;
?
;
_space_group_IT_number 2
_symmetry_cell_setting triclinic
_symmetry_space_group_name_Hall '-P 1'
_symmetry_space_group_name_H-M 'P -1'
_atom_sites_solution_hydrogens geom
_atom_sites_solution_primary direct
_atom_sites_solution_secondary difmap
_audit_creation_method SHELXL-97
_cell_angle_alpha 69.777(2)
_cell_angle_beta 82.398(2)
_cell_angle_gamma 78.822(2)
_cell_formula_units_Z 2
_cell_length_a 9.7388(14)
_cell_length_b 12.9984(18)
_cell_length_c 14.648(2)
_cell_measurement_temperature 170(2)
_cell_volume 1702.7(4)
_computing_cell_refinement 'SMART, Bruker (2000)'
_computing_data_collection 'SMART, Bruker (2000)'
_computing_data_reduction 'XPREP, Bruker (2000)'
_computing_molecular_graphics 'SHELXTL, Bruker (2000)'
_computing_publication_material 'SHELXTL, Bruker (2000)'
_computing_structure_refinement 'SHELXL-97 (Sheldrick, 1997)'
_computing_structure_solution 'SHELXS-97 (Sheldrick, 1990)'
_diffrn_ambient_temperature 443(2)
_diffrn_measured_fraction_theta_full 0.992
_diffrn_measured_fraction_theta_max 0.992
_diffrn_measurement_device_type 'CCD area detector'
_diffrn_measurement_method 'phi and omega scans'
_diffrn_radiation_monochromator graphite
_diffrn_radiation_source 'fine-focus sealed tube'
_diffrn_radiation_type MoK\a
_diffrn_radiation_wavelength 0.71073
_diffrn_reflns_av_R_equivalents 0.0168
_diffrn_reflns_av_sigmaI/netI 0.0285
_diffrn_reflns_limit_h_max 10
_diffrn_reflns_limit_h_min -10
_diffrn_reflns_limit_k_max 14
_diffrn_reflns_limit_k_min -14
_diffrn_reflns_limit_l_max 16
_diffrn_reflns_limit_l_min -15
_diffrn_reflns_number 10669
_diffrn_reflns_theta_full 23.36
_diffrn_reflns_theta_max 23.36
_diffrn_reflns_theta_min 1.49
_diffrn_standards_decay_% <1
_exptl_absorpt_coefficient_mu 0.551
_exptl_absorpt_correction_T_max 0.9470
_exptl_absorpt_correction_T_min 0.8978
_exptl_absorpt_correction_type multi-scan
_exptl_absorpt_process_details 'SADABS, Bruker (2000)'
_exptl_crystal_colour yellow
_exptl_crystal_density_diffrn 1.339
_exptl_crystal_density_method 'not measured'
_exptl_crystal_description plate
_exptl_crystal_F_000 712
_exptl_crystal_size_max 0.20
_exptl_crystal_size_mid 0.20
_exptl_crystal_size_min 0.10
_refine_diff_density_max 0.317
_refine_diff_density_min -0.215
_refine_diff_density_rms 0.053
_refine_ls_extinction_method none
_refine_ls_goodness_of_fit_ref 1.040
_refine_ls_hydrogen_treatment constr
_refine_ls_matrix_type full
_refine_ls_number_parameters 415
_refine_ls_number_reflns 4926
_refine_ls_number_restraints 0
_refine_ls_restrained_S_all 1.040
_refine_ls_R_factor_all 0.0379
_refine_ls_R_factor_gt 0.0321
_refine_ls_shift/su_max 0.007
_refine_ls_shift/su_mean 0.001
_refine_ls_structure_factor_coef Fsqd
_refine_ls_weighting_details 'calc w=1/[\s^2^(Fo^2^)+(0.0600P)^2^] where P=(Fo^2^+2Fc^2^)/3'
_refine_ls_weighting_scheme calc
_refine_ls_wR_factor_gt 0.0879
_refine_ls_wR_factor_ref 0.0909
_reflns_number_gt 4293
_reflns_number_total 4926
_reflns_threshold_expression >2sigma(I)
_cod_data_source_file b412280a.txt
_cod_data_source_block danr003
_cod_depositor_comments
;
The following automatic conversions were performed:
'_symmetry_cell_setting' value 'Triclinic' changed to 'triclinic'
according to '/home/saulius/struct/CIF-dictionaries/cif_core.dic'
dictionary named 'cif_core.dic' version 2.4.1 from 2010-06-29.

Automatic conversion script
Id: cif_fix_enum 1527 2010-12-29 10:47:43Z saulius 
;
_cod_original_sg_symbol_H-M P-1
_cod_database_code 7000047

loop_
_symmetry_equiv_pos_as_xyz
'x, y, z'
'-x, -y, -z'

loop_
_atom_site_label
_atom_site_type_symbol
_atom_site_fract_x
_atom_site_fract_y
_atom_site_fract_z
_atom_site_U_iso_or_equiv
_atom_site_adp_type
_atom_site_occupancy
_atom_site_symmetry_multiplicity
_atom_site_calc_flag
_atom_site_refinement_flags
_atom_site_disorder_assembly
_atom_site_disorder_group
Mn Mn 0.22371(3) 0.88430(2) 0.62553(2) 0.02283(12) Uani 1 1 d . . .
B B 0.5067(2) 0.86940(19) 0.63727(18) 0.0254(6) Uani 1 1 d . . .
H10D H 0.5720 0.9152 0.5940 0.030 Uiso 1 1 calc R . .
H10E H 0.4146 0.8976 0.6121 0.030 Uiso 1 1 calc R . .
S1 S 0.22166(5) 0.87272(5) 0.79163(4) 0.02968(16) Uani 1 1 d . . .
S2 S 0.29226(5) 0.68910(4) 0.66568(4) 0.03027(16) Uani 1 1 d . . .
N1 N 0.43597(17) 0.88959(15) 0.88530(13) 0.0292(4) Uani 1 1 d . . .
N2 N 0.50152(17) 0.87876(14) 0.73956(12) 0.0239(4) Uani 1 1 d . . .
N3 N 0.55716(17) 0.57419(14) 0.65435(13) 0.0259(4) Uani 1 1 d . . .
N4 N 0.55217(17) 0.74858(14) 0.63768(12) 0.0241(4) Uani 1 1 d . . .
O1 O 0.12412(17) 1.12558(13) 0.56938(12) 0.0406(4) Uani 1 1 d . . .
O2 O -0.06853(17) 0.84480(15) 0.65694(13) 0.0458(5) Uani 1 1 d . . .
O3 O 0.23106(18) 0.90329(15) 0.41864(13) 0.0473(5) Uani 1 1 d . . .
C1 C 0.3905(2) 0.88059(16) 0.80456(15) 0.0243(5) Uani 1 1 d . . .
C2 C 0.5790(2) 0.8929(2) 0.86976(18) 0.0390(6) Uani 1 1 d . . .
H2A H 0.6364 0.8986 0.9131 0.047 Uiso 1 1 calc R . .
C3 C 0.6185(2) 0.8863(2) 0.78103(18) 0.0367(6) Uani 1 1 d . . .
H3A H 0.7092 0.8867 0.7516 0.044 Uiso 1 1 calc R . .
C4 C 0.2393(2) 0.97483(18) 0.97178(16) 0.0318(5) Uani 1 1 d . . .
H4A H 0.2178 1.0316 0.9137 0.038 Uiso 1 1 calc R . .
C5 C 0.1585(2) 0.97293(19) 1.05689(17) 0.0341(6) Uani 1 1 d . . .
H5A H 0.0821 1.0287 1.0556 0.041 Uiso 1 1 calc R . .
C6 C 0.1891(2) 0.8892(2) 1.14465(17) 0.0339(5) Uani 1 1 d . . .
C7 C 0.3054(2) 0.8089(2) 1.14485(17) 0.0376(6) Uani 1 1 d . . .
H7A H 0.3294 0.7536 1.2032 0.045 Uiso 1 1 calc R . .
C8 C 0.3864(2) 0.8091(2) 1.06016(16) 0.0357(6) Uani 1 1 d . . .
H8A H 0.4635 0.7539 1.0615 0.043 Uiso 1 1 calc R . .
C9 C 0.3527(2) 0.89166(19) 0.97337(16) 0.0284(5) Uani 1 1 d . . .
C10 C 0.0950(3) 0.8844(3) 1.23617(18) 0.0521(7) Uani 1 1 d . . .
H10A H 0.1309 0.8210 1.2892 0.078 Uiso 1 1 calc R . .
H10B H 0.0020 0.8783 1.2259 0.078 Uiso 1 1 calc R . .
H10C H 0.0923 0.9508 1.2516 0.078 Uiso 1 1 calc R . .
C11 C 0.4714(2) 0.67073(16) 0.65353(14) 0.0233(5) Uani 1 1 d . . .
C12 C 0.6954(2) 0.59429(19) 0.63657(17) 0.0326(5) Uani 1 1 d . . .
H12A H 0.7753 0.5432 0.6323 0.039 Uiso 1 1 calc R . .
C13 C 0.6913(2) 0.70062(19) 0.62690(17) 0.0323(5) Uani 1 1 d . . .
H13A H 0.7687 0.7368 0.6149 0.039 Uiso 1 1 calc R . .
C14 C 0.4173(2) 0.42657(17) 0.73769(16) 0.0290(5) Uani 1 1 d . . .
H14A H 0.3806 0.4619 0.7830 0.035 Uiso 1 1 calc R . .
C15 C 0.3751(2) 0.32887(18) 0.74348(18) 0.0345(6) Uani 1 1 d . . .
H15A H 0.3082 0.2997 0.7923 0.041 Uiso 1 1 calc R . .
C16 C 0.4306(2) 0.27320(18) 0.67769(18) 0.0367(6) Uani 1 1 d . . .
C17 C 0.5295(3) 0.31889(18) 0.60567(17) 0.0364(6) Uani 1 1 d . . .
H17A H 0.5685 0.2824 0.5615 0.044 Uiso 1 1 calc R . .
C18 C 0.5720(2) 0.41715(18) 0.59752(16) 0.0319(5) Uani 1 1 d . . .
H18A H 0.6382 0.4467 0.5483 0.038 Uiso 1 1 calc R . .
C19 C 0.5146(2) 0.47134(17) 0.66389(15) 0.0256(5) Uani 1 1 d . . .
C20 C 0.3872(3) 0.1656(2) 0.6858(2) 0.0597(8) Uani 1 1 d . . .
H20A H 0.4362 0.1395 0.6347 0.090 Uiso 1 1 calc R . .
H20B H 0.2879 0.1770 0.6799 0.090 Uiso 1 1 calc R . .
H20C H 0.4096 0.1116 0.7480 0.090 Uiso 1 1 calc R . .
C23 C 0.1657(2) 1.03259(19) 0.59295(15) 0.0278(5) Uani 1 1 d . . .
C24 C 0.0455(2) 0.86048(17) 0.64506(16) 0.0292(5) Uani 1 1 d . . .
C25 C 0.2292(2) 0.89462(18) 0.49909(19) 0.0300(5) Uani 1 1 d . . .
C26 C 0.0282(4) 0.4639(3) 0.8324(3) 0.0697(9) Uani 1 1 d . . .
H26A H 0.0106 0.5233 0.7754 0.084 Uiso 1 1 calc R . .
C27 C -0.0338(3) 0.3717(3) 0.8527(2) 0.0666(9) Uani 1 1 d . . .
H27A H -0.0919 0.3682 0.8087 0.080 Uiso 1 1 calc R . .
C28 C -0.0108(3) 0.2851(3) 0.9369(3) 0.0682(9) Uani 1 1 d . . .
H28A H -0.0549 0.2234 0.9512 0.082 Uiso 1 1 calc R . .
C29 C 0.0777(3) 0.2893(3) 1.0008(3) 0.0728(10) Uani 1 1 d . . .
H29A H 0.0944 0.2301 1.0582 0.087 Uiso 1 1 calc R . .
C30 C 0.1415(3) 0.3813(3) 0.9796(3) 0.0704(9) Uani 1 1 d . . .
H30A H 0.2022 0.3838 1.0225 0.084 Uiso 1 1 calc R . .
C31 C 0.1161(4) 0.4687(3) 0.8961(3) 0.0694(10) Uani 1 1 d . . .
H31A H 0.1582 0.5312 0.8824 0.083 Uiso 1 1 calc R . .
C32 C 0.4004(4) 0.4936(3) 1.0745(2) 0.0682(9) Uani 1 1 d . . .
H32A H 0.3321 0.4891 1.1259 0.082 Uiso 1 1 calc R . .
C33 C 0.3819(3) 0.5778(3) 0.9881(3) 0.0666(9) Uani 1 1 d . . .
H33A H 0.3011 0.6307 0.9802 0.080 Uiso 1 1 calc R . .
C34 C 0.4824(4) 0.5835(2) 0.9141(2) 0.0674(10) Uani 1 1 d . . .
H34A H 0.4707 0.6409 0.8550 0.081 Uiso 1 1 calc R . .
C35 C 0.0898(2) 0.5031(2) 0.56408(19) 0.0443(6) Uani 1 1 d . . .
H35A H 0.1502 0.5051 0.6074 0.053 Uiso 1 1 calc R . .
C36 C 0.0386(3) 0.5989(2) 0.4929(2) 0.0460(7) Uani 1 1 d . . .
H36A H 0.0647 0.6659 0.4879 0.055 Uiso 1 1 calc R . .
C37 C -0.0513(3) 0.5961(2) 0.42887(19) 0.0478(7) Uani 1 1 d . . .
H37A H -0.0860 0.6611 0.3809 0.057 Uiso 1 1 calc R . .

loop_
_atom_site_aniso_label
_atom_site_aniso_U_11
_atom_site_aniso_U_22
_atom_site_aniso_U_33
_atom_site_aniso_U_23
_atom_site_aniso_U_13
_atom_site_aniso_U_12
Mn 0.02003(19) 0.02245(19) 0.0261(2) -0.00783(14) -0.00275(14) -0.00307(13)
B 0.0195(12) 0.0248(13) 0.0300(14) -0.0049(11) 0.0001(10) -0.0083(10)
S1 0.0211(3) 0.0430(4) 0.0263(3) -0.0113(3) -0.0003(2) -0.0094(2)
S2 0.0196(3) 0.0223(3) 0.0469(4) -0.0089(3) -0.0004(2) -0.0047(2)
N1 0.0240(10) 0.0385(11) 0.0279(10) -0.0139(9) -0.0029(8) -0.0055(8)
N2 0.0200(9) 0.0256(10) 0.0284(10) -0.0108(8) -0.0010(8) -0.0057(7)
N3 0.0213(9) 0.0231(9) 0.0333(10) -0.0104(8) 0.0021(8) -0.0040(7)
N4 0.0203(9) 0.0253(10) 0.0276(10) -0.0098(8) 0.0027(7) -0.0070(7)
O1 0.0472(10) 0.0241(10) 0.0467(10) -0.0102(8) -0.0018(8) -0.0007(8)
O2 0.0204(9) 0.0585(12) 0.0654(12) -0.0273(10) 0.0003(8) -0.0116(8)
O3 0.0573(12) 0.0585(12) 0.0311(11) -0.0221(9) -0.0065(8) -0.0054(9)
C1 0.0248(12) 0.0201(11) 0.0268(12) -0.0056(9) -0.0041(9) -0.0036(9)
C2 0.0247(12) 0.0620(17) 0.0393(15) -0.0252(13) -0.0047(11) -0.0101(11)
C3 0.0202(12) 0.0530(16) 0.0424(15) -0.0209(12) -0.0019(10) -0.0093(11)
C4 0.0354(13) 0.0318(13) 0.0295(13) -0.0101(10) -0.0079(10) -0.0042(10)
C5 0.0297(12) 0.0380(13) 0.0405(15) -0.0217(12) -0.0081(11) 0.0008(10)
C6 0.0290(12) 0.0499(15) 0.0312(13) -0.0219(12) -0.0057(10) -0.0074(11)
C7 0.0374(14) 0.0465(15) 0.0266(13) -0.0087(11) -0.0093(10) -0.0029(11)
C8 0.0277(12) 0.0450(15) 0.0340(14) -0.0153(12) -0.0070(10) 0.0025(11)
C9 0.0246(11) 0.0384(13) 0.0283(12) -0.0161(10) -0.0039(9) -0.0079(10)
C10 0.0432(15) 0.079(2) 0.0378(15) -0.0273(15) -0.0013(12) -0.0033(14)
C11 0.0246(12) 0.0228(11) 0.0214(11) -0.0063(9) -0.0008(9) -0.0037(9)
C12 0.0192(11) 0.0340(13) 0.0460(15) -0.0177(11) 0.0022(10) -0.0019(10)
C13 0.0191(11) 0.0357(14) 0.0451(14) -0.0180(11) 0.0047(10) -0.0072(10)
C14 0.0250(12) 0.0244(12) 0.0353(13) -0.0099(10) -0.0007(10) 0.0001(9)
C15 0.0274(12) 0.0277(13) 0.0423(14) -0.0043(11) -0.0037(10) -0.0030(10)
C16 0.0367(13) 0.0248(12) 0.0499(15) -0.0106(11) -0.0183(12) -0.0008(10)
C17 0.0443(14) 0.0278(13) 0.0400(14) -0.0170(11) -0.0104(12) 0.0037(11)
C18 0.0321(13) 0.0291(12) 0.0321(13) -0.0095(10) -0.0023(10) -0.0003(10)
C19 0.0234(11) 0.0209(11) 0.0307(12) -0.0068(9) -0.0050(9) -0.0006(9)
C20 0.0635(19) 0.0338(15) 0.089(2) -0.0225(15) -0.0169(17) -0.0113(13)
C23 0.0252(11) 0.0352(15) 0.0243(12) -0.0109(10) -0.0012(9) -0.0061(10)
C24 0.0331(14) 0.0250(12) 0.0301(13) -0.0112(10) -0.0064(10) 0.0005(10)
C25 0.0242(12) 0.0249(12) 0.0426(16) -0.0135(11) -0.0045(10) -0.0019(9)
C26 0.073(2) 0.069(2) 0.065(2) -0.0262(18) 0.0194(18) -0.0137(18)
C27 0.060(2) 0.073(2) 0.075(2) -0.033(2) -0.0092(17) -0.0102(17)
C28 0.060(2) 0.056(2) 0.096(3) -0.0253(19) -0.0208(18) -0.0145(16)
C29 0.071(2) 0.056(2) 0.097(3) -0.0251(18) -0.0276(19) -0.0069(17)
C30 0.0528(19) 0.079(2) 0.102(3) -0.056(2) -0.0095(18) -0.0114(17)
C31 0.063(2) 0.069(2) 0.093(3) -0.050(2) 0.0308(19) -0.0283(18)
C32 0.082(2) 0.073(2) 0.062(2) -0.0341(19) 0.0162(18) -0.033(2)
C33 0.067(2) 0.057(2) 0.087(3) -0.0404(19) -0.036(2) 0.0139(16)
C34 0.130(3) 0.0338(16) 0.0391(18) -0.0036(14) -0.028(2) -0.0155(19)
C35 0.0308(13) 0.0611(18) 0.0436(16) -0.0216(14) -0.0014(11) -0.0056(12)
C36 0.0392(15) 0.0377(15) 0.0607(18) -0.0189(13) 0.0086(13) -0.0086(12)
C37 0.0409(15) 0.0414(16) 0.0457(16) -0.0012(13) 0.0002(13) 0.0024(12)

loop_
_atom_type_symbol
_atom_type_description
_atom_type_scat_dispersion_real
_atom_type_scat_dispersion_imag
_atom_type_scat_source
C C 0.0033 0.0016 'International Tables Vol C Tables 4.2.6.8 and 6.1.1.4'
H H 0.0000 0.0000 'International Tables Vol C Tables 4.2.6.8 and 6.1.1.4'
B B 0.0013 0.0007 'International Tables Vol C Tables 4.2.6.8 and 6.1.1.4'
N N 0.0061 0.0033 'International Tables Vol C Tables 4.2.6.8 and 6.1.1.4'
O O 0.0106 0.0060 'International Tables Vol C Tables 4.2.6.8 and 6.1.1.4'
S S 0.1246 0.1234 'International Tables Vol C Tables 4.2.6.8 and 6.1.1.4'
Mn Mn 0.3368 0.7283 'International Tables Vol C Tables 4.2.6.8 and 6.1.1.4'

loop_
_geom_angle_atom_site_label_1
_geom_angle_atom_site_label_2
_geom_angle_atom_site_label_3
_geom_angle
_geom_angle_site_symmetry_1
_geom_angle_site_symmetry_3
_geom_angle_publ_flag
C24 Mn C25 91.30(10) . . ?
C24 Mn C23 90.66(9) . . ?
C25 Mn C23 90.06(9) . . ?
C24 Mn S2 87.51(7) . . ?
C25 Mn S2 88.81(7) . . ?
C23 Mn S2 177.82(7) . . ?
C24 Mn S1 90.08(7) . . ?
C25 Mn S1 178.58(7) . . ?
C23 Mn S1 89.54(7) . . ?
S2 Mn S1 91.63(2) . . ?
N2 B N4 112.36(17) . . ?
C1 S1 Mn 103.79(7) . . ?
C11 S2 Mn 104.33(7) . . ?
C1 N1 C2 108.48(18) . . ?
C1 N1 C9 126.49(17) . . ?
C2 N1 C9 125.00(18) . . ?
C1 N2 C3 107.78(18) . . ?
C1 N2 B 128.56(17) . . ?
C3 N2 B 123.66(18) . . ?
C11 N3 C12 108.27(17) . . ?
C11 N3 C19 126.68(17) . . ?
C12 N3 C19 124.89(17) . . ?
C11 N4 C13 108.11(17) . . ?
C11 N4 B 128.19(17) . . ?
C13 N4 B 123.59(17) . . ?
N2 C1 N1 107.83(17) . . ?
N2 C1 S1 127.40(16) . . ?
N1 C1 S1 124.77(16) . . ?
C3 C2 N1 107.2(2) . . ?
C2 C3 N2 108.8(2) . . ?
C5 C4 C9 119.5(2) . . ?
C4 C5 C6 121.3(2) . . ?
C7 C6 C5 118.1(2) . . ?
C7 C6 C10 121.1(2) . . ?
C5 C6 C10 120.7(2) . . ?
C8 C7 C6 121.3(2) . . ?
C7 C8 C9 119.8(2) . . ?
C8 C9 C4 120.0(2) . . ?
C8 C9 N1 119.24(19) . . ?
C4 C9 N1 120.7(2) . . ?
N4 C11 N3 107.94(17) . . ?
N4 C11 S2 126.55(15) . . ?
N3 C11 S2 125.47(16) . . ?
C13 C12 N3 106.93(18) . . ?
C12 C13 N4 108.74(19) . . ?
C15 C14 C19 119.4(2) . . ?
C14 C15 C16 121.3(2) . . ?
C17 C16 C15 117.9(2) . . ?
C17 C16 C20 120.9(2) . . ?
C15 C16 C20 121.2(2) . . ?
C18 C17 C16 121.8(2) . . ?
C17 C18 C19 119.1(2) . . ?
C14 C19 C18 120.3(2) . . ?
C14 C19 N3 120.66(19) . . ?
C18 C19 N3 119.00(19) . . ?
O1 C23 Mn 176.36(19) . . ?
O2 C24 Mn 179.4(2) . . ?
O3 C25 Mn 178.6(2) . . ?
C27 C26 C31 120.1(3) . . ?
C28 C27 C26 120.4(3) . . ?
C27 C28 C29 119.7(3) . . ?
C28 C29 C30 119.8(3) . . ?
C31 C30 C29 120.3(3) . . ?
C30 C31 C26 119.7(3) . . ?
C34 C32 C33 120.3(3) 2_667 . ?
C34 C33 C32 119.2(3) . . ?
C32 C34 C33 120.4(3) 2_667 . ?
C36 C35 C37 119.8(2) . 2_566 ?
C35 C36 C37 120.1(2) . . ?
C35 C37 C36 120.1(2) 2_566 . ?

loop_
_geom_bond_atom_site_label_1
_geom_bond_atom_site_label_2
_geom_bond_distance
_geom_bond_site_symmetry_2
_geom_bond_publ_flag
Mn C24 1.791(2) . ?
Mn C25 1.804(3) . ?
Mn C23 1.810(2) . ?
Mn S2 2.3759(7) . ?
Mn S1 2.3829(7) . ?
B N2 1.538(3) . ?
B N4 1.545(3) . ?
S1 C1 1.706(2) . ?
S2 C11 1.708(2) . ?
N1 C1 1.365(3) . ?
N1 C2 1.387(3) . ?
N1 C9 1.436(3) . ?
N2 C1 1.345(3) . ?
N2 C3 1.394(3) . ?
N3 C11 1.363(3) . ?
N3 C12 1.395(3) . ?
N3 C19 1.432(3) . ?
N4 C11 1.340(3) . ?
N4 C13 1.390(3) . ?
O1 C23 1.141(3) . ?
O2 C24 1.148(3) . ?
O3 C25 1.142(3) . ?
C2 C3 1.333(3) . ?
C4 C5 1.379(3) . ?
C4 C9 1.384(3) . ?
C5 C6 1.391(3) . ?
C6 C7 1.383(3) . ?
C6 C10 1.510(3) . ?
C7 C8 1.378(3) . ?
C8 C9 1.380(3) . ?
C12 C13 1.333(3) . ?
C14 C15 1.381(3) . ?
C14 C19 1.383(3) . ?
C15 C16 1.392(3) . ?
C16 C17 1.383(3) . ?
C16 C20 1.500(3) . ?
C17 C18 1.380(3) . ?
C18 C19 1.389(3) . ?
C26 C27 1.369(4) . ?
C26 C31 1.371(5) . ?
C27 C28 1.361(4) . ?
C28 C29 1.375(4) . ?
C29 C30 1.375(4) . ?
C30 C31 1.363(5) . ?
C32 C34 1.352(5) 2_667 ?
C32 C33 1.363(5) . ?
C33 C34 1.353(5) . ?
C34 C32 1.352(5) 2_667 ?
C35 C36 1.373(4) . ?
C35 C37 1.377(4) 2_566 ?
C36 C37 1.380(4) . ?
C37 C35 1.377(4) 2_566 ?

loop_
_geom_torsion_atom_site_label_1
_geom_torsion_atom_site_label_2
_geom_torsion_atom_site_label_3
_geom_torsion_atom_site_label_4
_geom_torsion
_geom_torsion_site_symmetry_1
_geom_torsion_site_symmetry_2
_geom_torsion_site_symmetry_3
_geom_torsion_site_symmetry_4
_geom_torsion_publ_flag
C24 Mn S1 C1 174.87(10) . . . . ?
C25 Mn S1 C1 -21(3) . . . . ?
C23 Mn S1 C1 -94.47(10) . . . . ?
S2 Mn S1 C1 87.37(7) . . . . ?
C24 Mn S2 C11 178.79(10) . . . . ?
C25 Mn S2 C11 87.44(10) . . . . ?
C23 Mn S2 C11 146.3(18) . . . . ?
S1 Mn S2 C11 -91.21(7) . . . . ?
N4 B N2 C1 -95.7(2) . . . . ?
N4 B N2 C3 83.9(2) . . . . ?
N2 B N4 C11 87.4(2) . . . . ?
N2 B N4 C13 -88.3(2) . . . . ?
C3 N2 C1 N1 0.3(2) . . . . ?
B N2 C1 N1 179.86(18) . . . . ?
C3 N2 C1 S1 -179.49(16) . . . . ?
B N2 C1 S1 0.1(3) . . . . ?
C2 N1 C1 N2 -0.3(2) . . . . ?
C9 N1 C1 N2 -178.34(18) . . . . ?
C2 N1 C1 S1 179.47(17) . . . . ?
C9 N1 C1 S1 1.4(3) . . . . ?
Mn S1 C1 N2 -7.9(2) . . . . ?
Mn S1 C1 N1 172.42(16) . . . . ?
C1 N1 C2 C3 0.2(3) . . . . ?
C9 N1 C2 C3 178.3(2) . . . . ?
N1 C2 C3 N2 0.0(3) . . . . ?
C1 N2 C3 C2 -0.1(3) . . . . ?
B N2 C3 C2 -179.8(2) . . . . ?
C9 C4 C5 C6 0.3(3) . . . . ?
C4 C5 C6 C7 1.6(3) . . . . ?
C4 C5 C6 C10 -176.5(2) . . . . ?
C5 C6 C7 C8 -2.2(4) . . . . ?
C10 C6 C7 C8 175.9(2) . . . . ?
C6 C7 C8 C9 0.9(4) . . . . ?
C7 C8 C9 C4 1.1(3) . . . . ?
C7 C8 C9 N1 -178.6(2) . . . . ?
C5 C4 C9 C8 -1.7(3) . . . . ?
C5 C4 C9 N1 178.01(19) . . . . ?
C1 N1 C9 C8 118.5(2) . . . . ?
C2 N1 C9 C8 -59.3(3) . . . . ?
C1 N1 C9 C4 -61.2(3) . . . . ?
C2 N1 C9 C4 121.1(2) . . . . ?
C13 N4 C11 N3 0.9(2) . . . . ?
B N4 C11 N3 -175.39(18) . . . . ?
C13 N4 C11 S2 -176.66(16) . . . . ?
B N4 C11 S2 7.1(3) . . . . ?
C12 N3 C11 N4 -1.1(2) . . . . ?
C19 N3 C11 N4 -176.53(18) . . . . ?
C12 N3 C11 S2 176.46(16) . . . . ?
C19 N3 C11 S2 1.0(3) . . . . ?
Mn S2 C11 N4 7.9(2) . . . . ?
Mn S2 C11 N3 -169.20(16) . . . . ?
C11 N3 C12 C13 0.9(2) . . . . ?
C19 N3 C12 C13 176.43(19) . . . . ?
N3 C12 C13 N4 -0.4(3) . . . . ?
C11 N4 C13 C12 -0.3(3) . . . . ?
B N4 C13 C12 176.16(19) . . . . ?
C19 C14 C15 C16 1.3(3) . . . . ?
C14 C15 C16 C17 -0.2(3) . . . . ?
C14 C15 C16 C20 178.4(2) . . . . ?
C15 C16 C17 C18 -0.7(3) . . . . ?
C20 C16 C17 C18 -179.3(2) . . . . ?
C16 C17 C18 C19 0.5(3) . . . . ?
C15 C14 C19 C18 -1.6(3) . . . . ?
C15 C14 C19 N3 178.15(18) . . . . ?
C17 C18 C19 C14 0.7(3) . . . . ?
C17 C18 C19 N3 -179.03(18) . . . . ?
C11 N3 C19 C14 -49.8(3) . . . . ?
C12 N3 C19 C14 135.5(2) . . . . ?
C11 N3 C19 C18 129.9(2) . . . . ?
C12 N3 C19 C18 -44.8(3) . . . . ?
C24 Mn C23 O1 -46(3) . . . . ?
C25 Mn C23 O1 46(3) . . . . ?
S2 Mn C23 O1 -13(5) . . . . ?
S1 Mn C23 O1 -136(3) . . . . ?
C25 Mn C24 O2 29(26) . . . . ?
C23 Mn C24 O2 119(26) . . . . ?
S2 Mn C24 O2 -60(26) . . . . ?
S1 Mn C24 O2 -151(26) . . . . ?
C24 Mn C25 O3 77(9) . . . . ?
C23 Mn C25 O3 -14(9) . . . . ?
S2 Mn C25 O3 164(9) . . . . ?
S1 Mn C25 O3 -88(9) . . . . ?
C31 C26 C27 C28 1.2(5) . . . . ?
C26 C27 C28 C29 -1.5(5) . . . . ?
C27 C28 C29 C30 0.5(5) . . . . ?
C28 C29 C30 C31 0.7(5) . . . . ?
C29 C30 C31 C26 -1.0(5) . . . . ?
C27 C26 C31 C30 0.0(5) . . . . ?
C34 C32 C33 C34 -0.2(5) 2_667 . . . ?
C32 C33 C34 C32 0.2(5) . . . 2_667 ?
C37 C35 C36 C37 0.2(4) 2_566 . . . ?
C35 C36 C37 C35 -0.2(4) . . . 2_566 ?
